data_7239344
loop_
_publ_author_name
'Jena, Himanshu Sekhar'

_publ_section_title
;
 Diastereoselective self-assembly of heterochiral Zn(ii) complexes of
 racemic Schiff bases in a chiral self-discriminating process: effect of
 non-covalent interactions on solid state structural self-assembly
;
_journal_issue 6
_journal_name_full 'RSC Adv.'
_journal_page_first 3028
_journal_paper_doi 10.1039/C3RA45082A
_journal_volume 4
_journal_year 2014
_chemical_formula_moiety 'C40 H30 N6 O2 S2 Zn2'
_chemical_formula_sum 'C40 H30 N6 O2 S2 Zn2'
_chemical_formula_weight 821.62
_chemical_name_common 'Complex 3'
_space_group_IT_number 2
_space_group_name_Hall '-P 1'
_space_group_name_H-M_alt 'P -1'
_symmetry_cell_setting triclinic
_symmetry_space_group_name_Hall '-P 1'
_symmetry_space_group_name_H-M 'P -1'
_atom_sites_solution_hydrogens geom
_atom_sites_solution_primary direct
_atom_sites_solution_secondary difmap
_audit_creation_method SHELXL-97
_cell_angle_alpha 88.581(2)
_cell_angle_beta 80.825(2)
_cell_angle_gamma 83.676(2)
_cell_formula_units_Z 1
_cell_length_a 8.8651(3)
_cell_length_b 8.9933(3)
_cell_length_c 11.7540(4)
_cell_measurement_reflns_used 4642
_cell_measurement_temperature 296(2)
_cell_measurement_theta_max 21.02
_cell_measurement_theta_min 2.13
_cell_volume 919.46(5)
_computing_cell_refinement 'Bruker SMART'
_computing_data_collection 'Bruker SMART'
_computing_data_reduction 'Bruker SAINT'
_computing_molecular_graphics 'Bruker SHELXTL'
_computing_publication_material 'Bruker SHELXTL'
_computing_structure_refinement 'SHELXL-97 (Sheldrick, 1997)'
_computing_structure_solution 'SHELXS-97 (Sheldrick, 1990)'
_diffrn_ambient_temperature 296(2)
_diffrn_measured_fraction_theta_full 1.00
_diffrn_measured_fraction_theta_max 1.00
_diffrn_measurement_device_type 'Bruker APEX-II CCD'
_diffrn_measurement_method '\f and \w scans'
_diffrn_radiation_monochromator graphite
_diffrn_radiation_source 'fine-focus sealed tube'
_diffrn_radiation_type MoK\a
_diffrn_radiation_wavelength 0.71073
_diffrn_reflns_av_R_equivalents 0.0218
_diffrn_reflns_av_sigmaI/netI 0.0270
_diffrn_reflns_limit_h_max 9
_diffrn_reflns_limit_h_min -10
_diffrn_reflns_limit_k_max 10
_diffrn_reflns_limit_k_min -10
_diffrn_reflns_limit_l_max 13
_diffrn_reflns_limit_l_min -11
_diffrn_reflns_number 9701
_diffrn_reflns_theta_full 25.72
_diffrn_reflns_theta_max 25.72
_diffrn_reflns_theta_min 1.76
_diffrn_standards_decay_% 0.0(1)
_exptl_absorpt_coefficient_mu 1.462
_exptl_absorpt_correction_T_max 0.664
_exptl_absorpt_correction_T_min 0.510
_exptl_absorpt_correction_type multi-scan
_exptl_absorpt_process_details multi-scan
_exptl_crystal_colour Colorless
_exptl_crystal_density_diffrn 1.484
_exptl_crystal_density_method 'not measured'
_exptl_crystal_description Block
_exptl_crystal_F_000 420
_exptl_crystal_size_max 0.48
_exptl_crystal_size_mid 0.39
_exptl_crystal_size_min 0.28
_refine_diff_density_max 0.412
_refine_diff_density_min -0.303
_refine_diff_density_rms 0.074
_refine_ls_extinction_method none
_refine_ls_goodness_of_fit_ref 1.002
_refine_ls_hydrogen_treatment constr
_refine_ls_matrix_type full
_refine_ls_number_parameters 235
_refine_ls_number_reflns 3504
_refine_ls_number_restraints 0
_refine_ls_restrained_S_all 1.002
_refine_ls_R_factor_all 0.0393
_refine_ls_R_factor_gt 0.0304
_refine_ls_shift/su_max 0.001
_refine_ls_shift/su_mean 0.000
_refine_ls_structure_factor_coef Fsqd
_refine_ls_weighting_details 'calc w=1/[\s^2^(Fo^2^)+(0.0705P)^2^+0.1600P] where P=(Fo^2^+2Fc^2^)/3'
_refine_ls_weighting_scheme calc
_refine_ls_wR_factor_gt 0.0881
_refine_ls_wR_factor_ref 0.1026
_reflns_number_gt 2819
_reflns_number_total 3504
_reflns_threshold_expression >2sigma(I)
_cod_data_source_file c3ra45082a.txt
_cod_data_source_block 3_Zn-NCS
_cod_depositor_comments
;
The following automatic conversions were performed:

data item '_symmetry_cell_setting' value 'Triclinic' was changed to
'triclinic' in accordance with the
/home/saulius/struct/COD-crude-data/automatic-downloads/DataCite-retrospective/RSC/depositions/lib/dictionaries/cif_core.dic
dictionary named 'cif_core.dic' version 2.4.2 last updated on
2011-04-26.

Automatic conversion script
Id: cif_fix_values 6909 2019-04-08 15:41:33Z antanas 
;
_cod_database_code 7239344

loop_
_symmetry_equiv_pos_as_xyz
'x, y, z'
'-x, -y, -z'

loop_
_atom_site_label
_atom_site_type_symbol
_atom_site_fract_x
_atom_site_fract_y
_atom_site_fract_z
_atom_site_U_iso_or_equiv
_atom_site_adp_type
_atom_site_occupancy
_atom_site_symmetry_multiplicity
_atom_site_calc_flag
_atom_site_refinement_flags
Zn1 Zn 0.87278(4) 0.12960(3) 0.47662(3) 0.04223(16) Uani 1 1 d .
S1 S 0.67248(15) 0.35652(13) 0.82476(10) 0.0825(3) Uani 1 1 d .
O1 O 1.0772(2) 0.0887(2) 0.54735(18) 0.0446(5) Uani 1 1 d .
N1 N 0.7163(3) 0.1918(3) 0.3588(2) 0.0495(6) Uani 1 1 d .
N2 N 0.9909(3) 0.2736(2) 0.36717(19) 0.0384(5) Uani 1 1 d .
N3 N 0.7449(3) 0.1901(4) 0.6241(3) 0.0659(8) Uani 1 1 d .
C1 C 0.5726(4) 0.1520(4) 0.3656(3) 0.0632(10) Uani 1 1 d .
H1 H 0.5288 0.1073 0.4332 0.076 Uiso 1 1 calc R
C2 C 0.4891(4) 0.1745(5) 0.2781(4) 0.0736(11) Uani 1 1 d .
H2 H 0.3909 0.1444 0.2857 0.088 Uiso 1 1 calc R
C3 C 0.5512(5) 0.2418(5) 0.1790(4) 0.0765(12) Uani 1 1 d .
H3 H 0.4960 0.2587 0.1181 0.092 Uiso 1 1 calc R
C4 C 0.6969(4) 0.2844(4) 0.1708(3) 0.0641(10) Uani 1 1 d .
H4 H 0.7414 0.3305 0.1040 0.077 Uiso 1 1 calc R
C5 C 0.7764(3) 0.2583(3) 0.2620(3) 0.0454(7) Uani 1 1 d .
C6 C 0.9339(3) 0.3121(3) 0.2580(2) 0.0424(7) Uani 1 1 d .
H6 H 0.9230 0.4213 0.2496 0.051 Uiso 1 1 calc R
C7 C 1.0489(4) 0.2470(3) 0.1572(2) 0.0454(7) Uani 1 1 d .
C8 C 1.1203(4) 0.3416(4) 0.0776(3) 0.0619(9) Uani 1 1 d .
H8 H 1.0941 0.4444 0.0838 0.074 Uiso 1 1 calc R
C9 C 1.2311(5) 0.2846(5) -0.0120(3) 0.0829(12) Uani 1 1 d .
H9 H 1.2787 0.3493 -0.0655 0.100 Uiso 1 1 calc R
C10 C 1.2706(5) 0.1347(5) -0.0219(3) 0.0775(12) Uani 1 1 d .
H10 H 1.3446 0.0967 -0.0823 0.093 Uiso 1 1 calc R
C11 C 1.2003(5) 0.0387(5) 0.0582(4) 0.0782(12) Uani 1 1 d .
H11 H 1.2275 -0.0639 0.0519 0.094 Uiso 1 1 calc R
C12 C 1.0895(4) 0.0950(4) 0.1479(3) 0.0650(10) Uani 1 1 d .
H12 H 1.0425 0.0301 0.2017 0.078 Uiso 1 1 calc R
C13 C 1.0975(3) 0.3467(3) 0.3928(2) 0.0411(7) Uani 1 1 d .
H13 H 1.1281 0.4229 0.3424 0.049 Uiso 1 1 calc R
C14 C 1.1740(3) 0.3225(3) 0.4915(2) 0.0377(6) Uani 1 1 d .
C15 C 1.2733(3) 0.4279(3) 0.5120(3) 0.0473(8) Uani 1 1 d .
H15 H 1.2845 0.5094 0.4623 0.057 Uiso 1 1 calc R
C16 C 1.3531(4) 0.4141(3) 0.6022(3) 0.0503(8) Uani 1 1 d .
H16 H 1.4188 0.4844 0.6131 0.060 Uiso 1 1 calc R
C17 C 1.3354(4) 0.2950(4) 0.6770(3) 0.0499(8) Uani 1 1 d .
H17 H 1.3880 0.2860 0.7396 0.060 Uiso 1 1 calc R
C18 C 1.2400(4) 0.1884(4) 0.6600(3) 0.0477(8) Uani 1 1 d .
H18 H 1.2283 0.1095 0.7122 0.057 Uiso 1 1 calc R
C19 C 1.1614(3) 0.1972(3) 0.5664(2) 0.0393(7) Uani 1 1 d .
C20 C 0.7168(4) 0.2582(4) 0.7088(3) 0.0558(8) Uani 1 1 d .

loop_
_atom_site_aniso_label
_atom_site_aniso_U_11
_atom_site_aniso_U_22
_atom_site_aniso_U_33
_atom_site_aniso_U_23
_atom_site_aniso_U_13
_atom_site_aniso_U_12
Zn1 0.0402(2) 0.0419(2) 0.0453(3) 0.00681(15) -0.00723(17) -0.00828(14)
S1 0.0977(9) 0.0862(7) 0.0670(7) -0.0127(5) -0.0186(6) -0.0138(6)
O1 0.0471(12) 0.0394(10) 0.0524(13) 0.0059(9) -0.0194(10) -0.0123(9)
N1 0.0416(15) 0.0467(14) 0.0600(18) 0.0030(12) -0.0100(13) -0.0018(11)
N2 0.0427(14) 0.0386(12) 0.0336(14) 0.0013(10) -0.0064(11) -0.0031(10)
N3 0.060(2) 0.079(2) 0.0530(19) 0.0066(16) -0.0002(15) 0.0025(15)
C1 0.041(2) 0.069(2) 0.078(3) 0.0056(19) -0.0084(19) -0.0029(16)
C2 0.041(2) 0.086(3) 0.097(3) -0.025(2) -0.023(2) 0.0030(18)
C3 0.055(3) 0.106(3) 0.071(3) -0.015(2) -0.031(2) 0.011(2)
C4 0.064(2) 0.080(2) 0.050(2) 0.0008(18) -0.0204(19) 0.0030(19)
C5 0.0439(18) 0.0451(16) 0.0472(19) -0.0028(13) -0.0129(15) 0.0047(13)
C6 0.0487(18) 0.0378(15) 0.0407(17) 0.0030(12) -0.0097(14) -0.0015(12)
C7 0.0484(19) 0.0526(17) 0.0362(17) 0.0020(13) -0.0118(14) -0.0032(14)
C8 0.078(3) 0.058(2) 0.048(2) 0.0051(16) -0.0044(18) -0.0103(17)
C9 0.097(3) 0.093(3) 0.052(2) 0.009(2) 0.012(2) -0.013(2)
C10 0.079(3) 0.099(3) 0.045(2) -0.007(2) 0.006(2) 0.008(2)
C11 0.090(3) 0.070(2) 0.067(3) -0.008(2) -0.003(2) 0.012(2)
C12 0.078(3) 0.0531(19) 0.058(2) 0.0023(16) 0.0028(19) 0.0002(17)
C13 0.0428(17) 0.0380(14) 0.0410(18) 0.0053(12) -0.0013(14) -0.0070(12)
C14 0.0345(16) 0.0384(14) 0.0398(16) -0.0027(12) -0.0029(13) -0.0057(11)
C15 0.0432(18) 0.0410(16) 0.058(2) 0.0016(13) -0.0035(16) -0.0123(13)
C16 0.0423(18) 0.0503(18) 0.060(2) -0.0117(15) -0.0053(16) -0.0140(14)
C17 0.0450(18) 0.065(2) 0.0425(19) -0.0085(15) -0.0105(15) -0.0116(15)
C18 0.0496(19) 0.0560(18) 0.0404(18) 0.0036(14) -0.0106(15) -0.0138(14)
C19 0.0371(16) 0.0383(14) 0.0424(18) -0.0038(12) -0.0032(13) -0.0069(12)
C20 0.044(2) 0.064(2) 0.059(2) 0.0163(17) -0.0078(17) -0.0073(15)

loop_
_atom_type_symbol
_atom_type_description
_atom_type_scat_dispersion_real
_atom_type_scat_dispersion_imag
_atom_type_scat_source
C C 0.0033 0.0016 'International Tables Vol C Tables 4.2.6.8 and 6.1.1.4'
H H 0.0000 0.0000 'International Tables Vol C Tables 4.2.6.8 and 6.1.1.4'
N N 0.0061 0.0033 'International Tables Vol C Tables 4.2.6.8 and 6.1.1.4'
O O 0.0106 0.0060 'International Tables Vol C Tables 4.2.6.8 and 6.1.1.4'
S S 0.1246 0.1234 'International Tables Vol C Tables 4.2.6.8 and 6.1.1.4'
Zn Zn 0.2839 1.4301 'International Tables Vol C Tables 4.2.6.8 and 6.1.1.4'

loop_
_geom_angle_atom_site_label_1
_geom_angle_atom_site_label_2
_geom_angle_atom_site_label_3
_geom_angle
_geom_angle_site_symmetry_1
_geom_angle_site_symmetry_3
N3 Zn1 O1 115.89(11) . 2_756
N3 Zn1 N2 123.86(11) . .
O1 Zn1 N2 118.87(9) 2_756 .
N3 Zn1 O1 94.33(11) . .
O1 Zn1 O1 78.64(8) 2_756 .
N2 Zn1 O1 85.05(8) . .
N3 Zn1 N1 101.05(12) . .
O1 Zn1 N1 103.21(9) 2_756 .
N2 Zn1 N1 78.01(9) . .
O1 Zn1 N1 161.58(9) . .
C19 O1 Zn1 132.79(18) . 2_756
C19 O1 Zn1 122.85(17) . .
Zn1 O1 Zn1 101.36(8) 2_756 .
C5 N1 C1 117.8(3) . .
C5 N1 Zn1 115.1(2) . .
C1 N1 Zn1 126.4(2) . .
C13 N2 C6 117.5(2) . .
C13 N2 Zn1 124.85(19) . .
C6 N2 Zn1 117.05(17) . .
C20 N3 Zn1 153.4(3) . .
N1 C1 C2 123.0(4) . .
N1 C1 H1 118.5 . .
C2 C1 H1 118.5 . .
C1 C2 C3 119.1(4) . .
C1 C2 H2 120.5 . .
C3 C2 H2 120.5 . .
C2 C3 C4 118.8(4) . .
C2 C3 H3 120.6 . .
C4 C3 H3 120.6 . .
C3 C4 C5 119.6(4) . .
C3 C4 H4 120.2 . .
C5 C4 H4 120.2 . .
N1 C5 C4 121.8(3) . .
N1 C5 C6 117.5(3) . .
C4 C5 C6 120.7(3) . .
N2 C6 C7 110.1(2) . .
N2 C6 C5 109.5(2) . .
C7 C6 C5 112.3(2) . .
N2 C6 H6 108.3 . .
C7 C6 H6 108.3 . .
C5 C6 H6 108.3 . .
C8 C7 C12 119.4(3) . .
C8 C7 C6 119.5(3) . .
C12 C7 C6 121.0(3) . .
C7 C8 C9 120.4(3) . .
C7 C8 H8 119.8 . .
C9 C8 H8 119.8 . .
C10 C9 C8 120.4(4) . .
C10 C9 H9 119.8 . .
C8 C9 H9 119.8 . .
C9 C10 C11 119.7(4) . .
C9 C10 H10 120.2 . .
C11 C10 H10 120.2 . .
C10 C11 C12 120.3(4) . .
C10 C11 H11 119.9 . .
C12 C11 H11 119.9 . .
C7 C12 C11 119.9(3) . .
C7 C12 H12 120.0 . .
C11 C12 H12 120.0 . .
N2 C13 C14 126.6(2) . .
N2 C13 H13 116.7 . .
C14 C13 H13 116.7 . .
C15 C14 C19 118.1(3) . .
C15 C14 C13 117.5(3) . .
C19 C14 C13 124.4(2) . .
C16 C15 C14 122.1(3) . .
C16 C15 H15 118.9 . .
C14 C15 H15 118.9 . .
C15 C16 C17 119.2(3) . .
C15 C16 H16 120.4 . .
C17 C16 H16 120.4 . .
C16 C17 C18 120.7(3) . .
C16 C17 H17 119.7 . .
C18 C17 H17 119.7 . .
C17 C18 C19 121.2(3) . .
C17 C18 H18 119.4 . .
C19 C18 H18 119.4 . .
O1 C19 C18 120.4(3) . .
O1 C19 C14 121.0(3) . .
C18 C19 C14 118.6(3) . .
N3 C20 S1 177.9(3) . .

loop_
_geom_bond_atom_site_label_1
_geom_bond_atom_site_label_2
_geom_bond_distance
_geom_bond_site_symmetry_2
Zn1 N3 1.967(3) .
Zn1 O1 1.9810(19) 2_756
Zn1 N2 2.053(2) .
Zn1 O1 2.105(2) .
Zn1 N1 2.136(3) .
S1 C20 1.615(4) .
O1 C19 1.336(3) .
O1 Zn1 1.9810(19) 2_756
N1 C5 1.334(4) .
N1 C1 1.350(4) .
N2 C13 1.286(4) .
N2 C6 1.473(4) .
N3 C20 1.160(4) .
C1 C2 1.359(5) .
C1 H1 0.9300 .
C2 C3 1.364(6) .
C2 H2 0.9300 .
C3 C4 1.375(5) .
C3 H3 0.9300 .
C4 C5 1.376(4) .
C4 H4 0.9300 .
C5 C6 1.521(4) .
C6 C7 1.518(4) .
C6 H6 0.9800 .
C7 C8 1.375(4) .
C7 C12 1.378(4) .
C8 C9 1.386(5) .
C8 H8 0.9300 .
C9 C10 1.358(6) .
C9 H9 0.9300 .
C10 C11 1.382(6) .
C10 H10 0.9300 .
C11 C12 1.385(5) .
C11 H11 0.9300 .
C12 H12 0.9300 .
C13 C14 1.435(4) .
C13 H13 0.9300 .
C14 C15 1.412(4) .
C14 C19 1.415(4) .
C15 C16 1.361(4) .
C15 H15 0.9300 .
C16 C17 1.376(4) .
C16 H16 0.9300 .
C17 C18 1.383(4) .
C17 H17 0.9300 .
C18 C19 1.390(4) .
C18 H18 0.9300 .

loop_
_geom_torsion_atom_site_label_1
_geom_torsion_atom_site_label_2
_geom_torsion_atom_site_label_3
_geom_torsion_atom_site_label_4
_geom_torsion
_geom_torsion_site_symmetry_1
_geom_torsion_site_symmetry_4
N3 Zn1 O1 C19 -81.8(2) . .
O1 Zn1 O1 C19 162.6(3) 2_756 .
N2 Zn1 O1 C19 41.9(2) . .
N1 Zn1 O1 C19 64.9(4) . .
N3 Zn1 O1 Zn1 115.56(12) . 2_756
O1 Zn1 O1 Zn1 0.0 2_756 2_756
N2 Zn1 O1 Zn1 -120.78(10) . 2_756
N1 Zn1 O1 Zn1 -97.7(3) . 2_756
N3 Zn1 N1 C5 137.4(2) . .
O1 Zn1 N1 C5 -102.4(2) 2_756 .
N2 Zn1 N1 C5 14.8(2) . .
O1 Zn1 N1 C5 -8.7(4) . .
N3 Zn1 N1 C1 -52.5(3) . .
O1 Zn1 N1 C1 67.7(3) 2_756 .
N2 Zn1 N1 C1 -175.1(3) . .
O1 Zn1 N1 C1 161.4(3) . .
N3 Zn1 N2 C13 61.3(3) . .
O1 Zn1 N2 C13 -104.7(2) 2_756 .
O1 Zn1 N2 C13 -30.6(2) . .
N1 Zn1 N2 C13 156.6(2) . .
N3 Zn1 N2 C6 -109.5(2) . .
O1 Zn1 N2 C6 84.52(19) 2_756 .
O1 Zn1 N2 C6 158.65(19) . .
N1 Zn1 N2 C6 -14.09(18) . .
O1 Zn1 N3 C20 129.1(6) 2_756 .
N2 Zn1 N3 C20 -37.3(7) . .
O1 Zn1 N3 C20 49.6(7) . .
N1 Zn1 N3 C20 -120.2(7) . .
C5 N1 C1 C2 1.2(5) . .
Zn1 N1 C1 C2 -168.7(3) . .
N1 C1 C2 C3 -0.9(6) . .
C1 C2 C3 C4 0.2(6) . .
C2 C3 C4 C5 0.0(6) . .
C1 N1 C5 C4 -0.9(4) . .
Zn1 N1 C5 C4 170.1(2) . .
C1 N1 C5 C6 176.0(3) . .
Zn1 N1 C5 C6 -13.0(3) . .
C3 C4 C5 N1 0.3(5) . .
C3 C4 C5 C6 -176.5(3) . .
C13 N2 C6 C7 76.1(3) . .
Zn1 N2 C6 C7 -112.5(2) . .
C13 N2 C6 C5 -160.0(2) . .
Zn1 N2 C6 C5 11.5(3) . .
N1 C5 C6 N2 1.4(3) . .
C4 C5 C6 N2 178.4(3) . .
N1 C5 C6 C7 124.1(3) . .
C4 C5 C6 C7 -58.9(4) . .
N2 C6 C7 C8 -115.8(3) . .
C5 C6 C7 C8 121.9(3) . .
N2 C6 C7 C12 60.4(4) . .
C5 C6 C7 C12 -61.9(4) . .
C12 C7 C8 C9 0.6(5) . .
C6 C7 C8 C9 176.9(3) . .
C7 C8 C9 C10 -0.1(6) . .
C8 C9 C10 C11 -0.3(7) . .
C9 C10 C11 C12 0.3(7) . .
C8 C7 C12 C11 -0.6(5) . .
C6 C7 C12 C11 -176.8(3) . .
C10 C11 C12 C7 0.1(6) . .
C6 N2 C13 C14 -176.8(3) . .
Zn1 N2 C13 C14 12.5(4) . .
N2 C13 C14 C15 -171.7(3) . .
N2 C13 C14 C19 11.0(5) . .
C19 C14 C15 C16 -1.6(4) . .
C13 C14 C15 C16 -179.0(3) . .
C14 C15 C16 C17 -0.9(5) . .
C15 C16 C17 C18 1.3(5) . .
C16 C17 C18 C19 1.0(5) . .
Zn1 O1 C19 C18 -57.4(4) 2_756 .
Zn1 O1 C19 C18 146.1(2) . .
Zn1 O1 C19 C14 121.9(3) 2_756 .
Zn1 O1 C19 C14 -34.6(3) . .
C17 C18 C19 O1 175.9(3) . .
C17 C18 C19 C14 -3.4(4) . .
C15 C14 C19 O1 -175.7(3) . .
C13 C14 C19 O1 1.6(4) . .
C15 C14 C19 C18 3.7(4) . .
C13 C14 C19 C18 -179.1(3) . .
